data_7043448
loop_
_publ_author_name
'Machura, Barbara'
'Klemens, Tomasz'
'Czerwi\'nska, Katarzyna Anna'
'Sz\/lapa-Kula, Agata'
'Kula, S\/lawomir'
'Switlicka, Anna'
'Kotowicz, Sonia'
'Siwy, Mariola'
'Bednarczyk, Katarzyna'
'Krompiec, Stanislaw'
'Smolarek, Karolina'
'Mackowski, Sebastian'
'Danikiewicz, Witold'
'Schab-Balcerzak, Ewa'

_publ_section_title
;
 Synthesis, spectroscopic, electrochemical and computational studies of
 rhenium(I) tricarbonyl complexes based on bidentate-coordinated
 2,6-di(thiazol-2-yl)pyridine derivatives
;
_journal_name_full 'Dalton Trans.'
_journal_paper_doi 10.1039/C7DT01948C
_journal_year 2017
_chemical_formula_moiety 'C19 H10 Cl N4 O3 Re S2'
_chemical_formula_sum 'C19 H10 Cl N4 O3 Re S2'
_chemical_formula_weight 628.08
_space_group_crystal_system monoclinic
_space_group_IT_number 14
_space_group_name_Hall '-P 2ybc'
_space_group_name_H-M_alt 'P 1 21/c 1'
_symmetry_space_group_name_Hall '-P 2ybc'
_symmetry_space_group_name_H-M 'P 1 21/c 1'
_atom_sites_solution_hydrogens geom
_audit_creation_method SHELXL-2014/6
_audit_update_record
;
2017-05-25 deposited with the CCDC.
2017-06-26 downloaded from the CCDC.
;
_cell_angle_alpha 90
_cell_angle_beta 101.048(3)
_cell_angle_gamma 90
_cell_formula_units_Z 4
_cell_length_a 11.2580(4)
_cell_length_b 11.3920(4)
_cell_length_c 15.8305(5)
_cell_measurement_reflns_used 6135
_cell_measurement_temperature 295(2)
_cell_measurement_theta_max 29.2400
_cell_measurement_theta_min 3.9040
_cell_volume 1992.65(12)
_computing_cell_refinement 'CrysAlis RED v. 1.163 (UNIL IC & KUMA 2000)'
_computing_data_collection 'CrysAlis CCD v. 1.163 (UNIL IC & KUMA 2000)'
_computing_data_reduction 'CrysAlis RED v. 1.163 (UNIL IC & KUMA 2000)'
_computing_molecular_graphics 'Mercury (Macrae, J.Appl.Cryst. 41 (2008) 466-470'
_computing_publication_material 'Olex2 (Dolomanov et al., 2009)'
_computing_structure_refinement 'SHELXL-2014/6 (Sheldrick, 2014)'
_computing_structure_solution 'SHELXS-97 (Sheldrick, 1990)'
_diffrn_ambient_temperature 295(2)
_diffrn_measured_fraction_theta_full 0.976
_diffrn_measured_fraction_theta_max 0.998
_diffrn_measurement_device_type 'Oxford Diffraction Gemini A Ultra'
_diffrn_radiation_type MoK\a
_diffrn_radiation_wavelength 0.71073
_diffrn_reflns_av_R_equivalents 0.0339
_diffrn_reflns_av_unetI/netI 0.0344
_diffrn_reflns_Laue_measured_fraction_full 0.976
_diffrn_reflns_Laue_measured_fraction_max 0.998
_diffrn_reflns_limit_h_max 13
_diffrn_reflns_limit_h_min -13
_diffrn_reflns_limit_k_max 12
_diffrn_reflns_limit_k_min -13
_diffrn_reflns_limit_l_max 18
_diffrn_reflns_limit_l_min -16
_diffrn_reflns_number 11078
_diffrn_reflns_point_group_measured_fraction_full 0.976
_diffrn_reflns_point_group_measured_fraction_max 0.998
_diffrn_reflns_theta_full 25.242
_diffrn_reflns_theta_max 25.047
_diffrn_reflns_theta_min 3.409
_exptl_absorpt_coefficient_mu 6.472
_exptl_absorpt_correction_T_max 1.0000
_exptl_absorpt_correction_T_min 0.40340
_exptl_absorpt_correction_type multi-scan
_exptl_absorpt_process_details 'Blessing, Acta Cryst. A51 (1995) 33-38'
_exptl_crystal_colour orange
_exptl_crystal_density_diffrn 2.094
_exptl_crystal_description plate
_exptl_crystal_F_000 1200
_exptl_crystal_size_max 0.09
_exptl_crystal_size_mid 0.09
_exptl_crystal_size_min 0.04
_refine_diff_density_max 0.759
_refine_diff_density_min -0.590
_refine_diff_density_rms 0.132
_refine_ls_extinction_method none
_refine_ls_goodness_of_fit_ref 1.194
_refine_ls_hydrogen_treatment constr
_refine_ls_matrix_type full
_refine_ls_number_parameters 271
_refine_ls_number_reflns 3522
_refine_ls_number_restraints 0
_refine_ls_restrained_S_all 1.194
_refine_ls_R_factor_all 0.0340
_refine_ls_R_factor_gt 0.0268
_refine_ls_shift/su_max 0.001
_refine_ls_shift/su_mean 0.000
_refine_ls_structure_factor_coef Fsqd
_refine_ls_weighting_details 'w=1/[\s^2^(Fo^2^)+(0.0302P)^2^+1.2412P] where P=(Fo^2^+2Fc^2^)/3'
_refine_ls_weighting_scheme calc
_refine_ls_wR_factor_gt 0.0704
_refine_ls_wR_factor_ref 0.0726
_reflns_Friedel_coverage 0.000
_reflns_number_gt 3057
_reflns_number_total 3522
_reflns_threshold_expression 'I > 2\s(I)'
_cod_data_source_file c7dt01948c2.cif
_cod_data_source_block Ren486d
_cod_database_code 7043448
_shelx_space_group_comment
;
The symmetry employed for this shelxl refinement is uniquely defined
by the following loop, which should always be used as a source of
symmetry information in preference to the above space-group names.
They are only intended as comments.
;
_shelxl_version_number 2014/6

loop_
_space_group_symop_operation_xyz
'x, y, z'
'-x, y+1/2, -z+1/2'
'-x, -y, -z'
'x, -y-1/2, z-1/2'

loop_
_atom_site_label
_atom_site_type_symbol
_atom_site_fract_x
_atom_site_fract_y
_atom_site_fract_z
_atom_site_U_iso_or_equiv
_atom_site_adp_type
_atom_site_occupancy
_atom_site_site_symmetry_order
_atom_site_calc_flag
_atom_site_refinement_flags_posn
_atom_site_refinement_flags_adp
Re1 Re 0.20884(2) 0.69090(2) 0.18843(2) 0.02712(10) Uani 1 1 d . .
Cl1 Cl 0.39151(13) 0.69911(12) 0.12231(9) 0.0369(3) Uani 1 1 d . .
N1 N 0.2382(4) 0.5034(4) 0.1890(3) 0.0295(10) Uani 1 1 d . .
N2 N 0.3463(4) 0.6530(4) 0.3075(2) 0.0235(9) Uani 1 1 d . .
N3 N 0.2267(4) 0.8584(4) 0.3855(3) 0.0398(12) Uani 1 1 d . .
N4 N 0.7206(4) 0.6603(4) 0.5369(3) 0.0352(11) Uani 1 1 d . .
S1 S 0.35366(14) 0.31666(12) 0.23824(10) 0.0387(4) Uani 1 1 d . .
S2 S 0.42529(15) 0.96920(14) 0.38609(12) 0.0510(4) Uani 1 1 d . .
O1 O 0.1993(4) 0.9609(4) 0.1903(3) 0.0509(12) Uani 1 1 d . .
O2 O 0.0293(4) 0.6892(4) 0.0176(3) 0.0575(14) Uani 1 1 d . .
O3 O -0.0123(4) 0.6863(4) 0.2726(3) 0.0602(14) Uani 1 1 d . .
C1 C 0.2024(5) 0.8589(7) 0.1906(3) 0.0379(14) Uani 1 1 d . .
C2 C 0.0980(5) 0.6932(5) 0.0810(4) 0.0396(15) Uani 1 1 d . .
C3 C 0.0721(6) 0.6863(5) 0.2434(4) 0.0380(14) Uani 1 1 d . .
C4 C 0.1835(5) 0.4157(5) 0.1368(4) 0.0392(14) Uani 1 1 d . .
H4 H 0.1174 0.4290 0.0927 0.047 Uiso 1 1 calc R U
C5 C 0.2321(6) 0.3095(5) 0.1538(4) 0.0455(16) Uani 1 1 d . .
H5 H 0.2044 0.2413 0.1242 0.055 Uiso 1 1 calc R U
C6 C 0.3303(4) 0.4650(4) 0.2454(3) 0.0267(11) Uani 1 1 d . .
C7 C 0.3970(4) 0.5446(4) 0.3091(3) 0.0240(11) Uani 1 1 d . .
C8 C 0.5012(4) 0.5124(4) 0.3664(3) 0.0269(11) Uani 1 1 d . .
H8 H 0.5331 0.4374 0.3645 0.032 Uiso 1 1 calc R U
C9 C 0.5578(4) 0.5942(4) 0.4271(3) 0.0255(11) Uani 1 1 d . .
C10 C 0.5017(5) 0.7020(4) 0.4279(3) 0.0291(12) Uani 1 1 d . .
H10 H 0.5347 0.7574 0.4688 0.035 Uiso 1 1 calc R U
C11 C 0.3979(4) 0.7294(4) 0.3695(3) 0.0232(11) Uani 1 1 d . .
C12 C 0.3388(5) 0.8439(5) 0.3771(3) 0.0301(12) Uani 1 1 d . .
C13 C 0.2070(6) 0.9748(6) 0.3980(4) 0.0538(18) Uani 1 1 d . .
H13 H 0.1316 1.0030 0.4042 0.065 Uiso 1 1 calc R U
C14 C 0.3025(6) 1.0464(6) 0.4008(4) 0.0549(19) Uani 1 1 d . .
H14 H 0.3013 1.1271 0.4096 0.066 Uiso 1 1 calc R U
C15 C 0.6720(4) 0.5685(4) 0.4892(3) 0.0254(11) Uani 1 1 d . .
C16 C 0.7250(5) 0.4583(5) 0.4979(3) 0.0334(13) Uani 1 1 d . .
H16 H 0.6899 0.3959 0.4642 0.040 Uiso 1 1 calc R U
C17 C 0.8310(5) 0.4422(5) 0.5575(4) 0.0413(15) Uani 1 1 d . .
H17 H 0.8676 0.3687 0.5651 0.050 Uiso 1 1 calc R U
C18 C 0.8811(5) 0.5366(5) 0.6052(4) 0.0438(15) Uani 1 1 d . .
H18 H 0.9533 0.5290 0.6448 0.053 Uiso 1 1 calc R U
C19 C 0.8218(5) 0.6430(5) 0.5930(4) 0.0414(15) Uani 1 1 d . .
H19 H 0.8552 0.7063 0.6264 0.050 Uiso 1 1 calc R U

loop_
_atom_site_aniso_label
_atom_site_aniso_U_11
_atom_site_aniso_U_22
_atom_site_aniso_U_33
_atom_site_aniso_U_23
_atom_site_aniso_U_13
_atom_site_aniso_U_12
Re1 0.02448(14) 0.02840(15) 0.02610(13) -0.00134(9) -0.00117(9) 0.00250(9)
Cl1 0.0378(8) 0.0339(8) 0.0399(8) 0.0041(6) 0.0096(6) 0.0044(6)
N1 0.025(2) 0.034(3) 0.028(2) -0.0027(19) 0.0002(18) -0.0061(19)
N2 0.023(2) 0.025(2) 0.022(2) -0.0029(17) 0.0017(17) -0.0007(19)
N3 0.040(3) 0.033(3) 0.046(3) -0.001(2) 0.006(2) 0.007(2)
N4 0.033(3) 0.031(3) 0.036(3) -0.002(2) -0.006(2) -0.002(2)
S1 0.0409(8) 0.0272(8) 0.0444(9) -0.0093(6) -0.0004(7) 0.0017(6)
S2 0.0505(10) 0.0250(8) 0.0734(11) -0.0064(8) 0.0011(8) -0.0048(7)
O1 0.068(3) 0.030(3) 0.051(3) -0.001(2) 0.002(2) 0.009(2)
O2 0.047(3) 0.079(4) 0.036(2) -0.005(2) -0.019(2) 0.000(2)
O3 0.043(3) 0.080(4) 0.061(3) 0.013(2) 0.018(2) 0.011(2)
C1 0.027(3) 0.057(5) 0.029(3) 0.003(3) 0.005(2) 0.007(3)
C2 0.031(3) 0.041(4) 0.045(4) -0.002(3) 0.003(3) 0.002(3)
C3 0.036(3) 0.043(4) 0.032(3) 0.006(3) -0.001(3) 0.006(3)
C4 0.032(3) 0.039(4) 0.041(3) -0.009(3) -0.005(3) -0.005(3)
C5 0.039(3) 0.042(4) 0.053(4) -0.022(3) 0.003(3) -0.010(3)
C6 0.029(3) 0.025(3) 0.025(3) -0.004(2) 0.004(2) -0.003(2)
C7 0.025(3) 0.024(3) 0.024(2) -0.002(2) 0.006(2) 0.001(2)
C8 0.027(3) 0.021(3) 0.032(3) 0.000(2) 0.003(2) 0.003(2)
C9 0.028(3) 0.024(3) 0.025(3) 0.002(2) 0.005(2) -0.002(2)
C10 0.035(3) 0.025(3) 0.027(3) -0.005(2) 0.005(2) -0.009(2)
C11 0.030(3) 0.021(3) 0.018(2) -0.002(2) 0.002(2) 0.000(2)
C12 0.034(3) 0.022(3) 0.032(3) -0.001(2) 0.001(2) 0.001(2)
C13 0.050(4) 0.055(5) 0.054(4) -0.013(3) 0.005(3) 0.017(4)
C14 0.074(5) 0.026(4) 0.058(4) -0.011(3) -0.002(4) 0.015(3)
C15 0.024(3) 0.027(3) 0.025(2) 0.000(2) 0.004(2) -0.004(2)
C16 0.036(3) 0.033(3) 0.029(3) -0.004(2) 0.001(2) 0.002(2)
C17 0.038(3) 0.037(4) 0.046(3) 0.005(3) 0.002(3) 0.010(3)
C18 0.030(3) 0.048(4) 0.047(3) 0.002(3) -0.010(3) -0.004(3)
C19 0.041(3) 0.034(3) 0.044(3) -0.003(3) -0.007(3) -0.011(3)

loop_
_atom_type_symbol
_atom_type_description
_atom_type_scat_dispersion_real
_atom_type_scat_dispersion_imag
_atom_type_scat_source
C C 0.0033 0.0016 'International Tables Vol C Tables 4.2.6.8 and 6.1.1.4'
H H 0.0000 0.0000 'International Tables Vol C Tables 4.2.6.8 and 6.1.1.4'
N N 0.0061 0.0033 'International Tables Vol C Tables 4.2.6.8 and 6.1.1.4'
O O 0.0106 0.0060 'International Tables Vol C Tables 4.2.6.8 and 6.1.1.4'
S S 0.1246 0.1234 'International Tables Vol C Tables 4.2.6.8 and 6.1.1.4'
Cl Cl 0.1484 0.1585 'International Tables Vol C Tables 4.2.6.8 and 6.1.1.4'
Re Re -1.0185 7.2310 'International Tables Vol C Tables 4.2.6.8 and 6.1.1.4'

loop_
_geom_angle_atom_site_label_1
_geom_angle_atom_site_label_2
_geom_angle_atom_site_label_3
_geom_angle
C2 Re1 C3 87.7(2)
C2 Re1 C1 89.0(2)
C3 Re1 C1 89.0(2)
C2 Re1 N1 95.2(2)
C3 Re1 N1 96.1(2)
C1 Re1 N1 173.49(19)
C2 Re1 N2 169.0(2)
C3 Re1 N2 95.66(19)
C1 Re1 N2 101.51(18)
N1 Re1 N2 74.08(15)
C2 Re1 Cl1 94.40(19)
C3 Re1 Cl1 177.81(17)
C1 Re1 Cl1 90.41(17)
N1 Re1 Cl1 84.30(12)
N2 Re1 Cl1 82.39(11)
C6 N1 C4 112.0(5)
C6 N1 Re1 115.7(3)
C4 N1 Re1 132.1(4)
C11 N2 C7 116.7(4)
C11 N2 Re1 128.1(3)
C7 N2 Re1 114.3(3)
C12 N3 C13 109.0(5)
C19 N4 C15 117.9(5)
C6 S1 C5 89.4(3)
C14 S2 C12 88.8(3)
O1 C1 Re1 178.5(5)
O2 C2 Re1 176.5(5)
O3 C3 Re1 176.7(5)
C5 C4 N1 114.9(5)
C5 C4 H4 122.5
N1 C4 H4 122.5
C4 C5 S1 110.4(4)
C4 C5 H5 124.8
S1 C5 H5 124.8
N1 C6 C7 120.2(5)
N1 C6 S1 113.3(4)
C7 C6 S1 126.4(4)
N2 C7 C8 123.6(4)
N2 C7 C6 113.2(4)
C8 C7 C6 123.3(5)
C7 C8 C9 119.2(5)
C7 C8 H8 120.4
C9 C8 H8 120.4
C10 C9 C8 116.7(4)
C10 C9 C15 120.4(4)
C8 C9 C15 122.9(5)
C11 C10 C9 121.7(5)
C11 C10 H10 119.2
C9 C10 H10 119.2
N2 C11 C10 122.0(5)
N2 C11 C12 119.2(4)
C10 C11 C12 118.7(4)
N3 C12 C11 125.3(5)
N3 C12 S2 115.5(4)
C11 C12 S2 118.9(4)
C14 C13 N3 116.3(6)
C14 C13 H13 121.9
N3 C13 H13 121.9
C13 C14 S2 110.5(5)
C13 C14 H14 124.8
S2 C14 H14 124.8
N4 C15 C16 121.9(4)
N4 C15 C9 115.2(4)
C16 C15 C9 123.0(4)
C17 C16 C15 119.1(5)
C17 C16 H16 120.4
C15 C16 H16 120.4
C18 C17 C16 118.7(5)
C18 C17 H17 120.6
C16 C17 H17 120.6
C17 C18 C19 118.4(5)
C17 C18 H18 120.8
C19 C18 H18 120.8
N4 C19 C18 123.9(5)
N4 C19 H19 118.0
C18 C19 H19 118.0

loop_
_geom_bond_atom_site_label_1
_geom_bond_atom_site_label_2
_geom_bond_distance
Re1 C2 1.907(6)
Re1 C3 1.908(7)
Re1 C1 1.916(8)
Re1 N1 2.161(5)
Re1 N2 2.239(4)
Re1 Cl1 2.4817(15)
N1 C6 1.307(6)
N1 C4 1.365(7)
N2 C11 1.356(6)
N2 C7 1.359(6)
N3 C12 1.304(7)
N3 C13 1.365(8)
N4 C19 1.319(7)
N4 C15 1.343(6)
S1 C6 1.717(5)
S1 C5 1.722(6)
S2 C14 1.691(7)
S2 C12 1.718(5)
O1 C1 1.162(8)
O2 C2 1.145(7)
O3 C3 1.134(7)
C4 C5 1.334(8)
C4 H4 0.9300
C5 H5 0.9300
C6 C7 1.455(6)
C7 C8 1.387(6)
C8 C9 1.401(7)
C8 H8 0.9300
C9 C10 1.382(7)
C9 C15 1.491(6)
C10 C11 1.379(7)
C10 H10 0.9300
C11 C12 1.480(7)
C13 C14 1.344(9)
C13 H13 0.9300
C14 H14 0.9300
C15 C16 1.386(7)
C16 C17 1.384(7)
C16 H16 0.9300
C17 C18 1.372(8)
C17 H17 0.9300
C18 C19 1.379(8)
C18 H18 0.9300
C19 H19 0.9300

loop_
_geom_hbond_atom_site_label_D
_geom_hbond_atom_site_label_H
_geom_hbond_atom_site_label_A
_geom_hbond_distance_DH
_geom_hbond_distance_HA
_geom_hbond_distance_DA
_geom_hbond_angle_DHA
_geom_hbond_site_symmetry_A
C4 H4 O2 0.93 2.55 3.301(6) 138.5 3_565
C10 H10 N4 0.93 2.43 2.766(7) 101.3 .
C14 H14 N4 0.93 2.59 3.508(8) 167.6 3_676
C16 H16 Cl1 0.93 2.69 3.620(6) 173.2 2_645
